data_2021290
loop_
_publ_author_name
'Owczarzak, Agata'
'Przyby\/l, Anna K.'
'Kubicki, Maciej'

_publ_section_title
;
 Different cationic forms of (--)-cytisine in the crystal structures of
 its simple inorganic salts
;
_journal_coeditor_code YF3149
_journal_issue 11
_journal_name_full 'Acta Crystallographica Section C'
_journal_page_first
;
;
_journal_paper_doi 10.1107/S2053229618012585
_journal_volume 74
_journal_year 2018
_chemical_absolute_configuration rmad
_chemical_formula_iupac 'C22 H31 N4 O2, 2I3 -, I -'
_chemical_formula_moiety 'C22 H31 N4 O2, 2(I3 -), I -'
_chemical_formula_sum 'C22 H31 I7 N4 O2'
_chemical_formula_weight 1271.81
_chemical_name_common
;
Hydrogen dicytisinium bis(triodide) iodide
;
_chemical_name_systematic
;
Hydrogen bis(6-oxo-7,11-diazatricyclo[7.3.1.0^2,7^]trideca-2,4-dien-11-ium)
bis(triodide) iodide
;
_space_group_crystal_system orthorhombic
_space_group_IT_number 19
_space_group_name_Hall 'P 2ac 2ab'
_space_group_name_H-M_alt 'P 21 21 21'
_symmetry_space_group_name_Hall 'P 2ac 2ab'
_symmetry_space_group_name_H-M 'P 21 21 21'
_atom_sites_solution_hydrogens mixed
_audit_creation_method SHELXL-2013
_cell_angle_alpha 90
_cell_angle_beta 90
_cell_angle_gamma 90
_cell_formula_units_Z 4
_cell_length_a 7.8686(2)
_cell_length_b 19.4183(5)
_cell_length_c 21.8550(6)
_cell_measurement_reflns_used 7126
_cell_measurement_temperature 295(2)
_cell_measurement_theta_max 73.3970
_cell_measurement_theta_min 3.0170
_cell_volume 3339.33(15)
_computing_cell_refinement
;
CrysAlis PRO (Rigaku OD, 2015)
;
_computing_data_collection
;
CrysAlis PRO (Rigaku OD, 2015)
;
_computing_data_reduction
;
CrysAlis PRO (Rigaku OD, 2015)
;
_computing_molecular_graphics
;
Mercury (Macrae <i>et al.</i>,  2008)
;
_computing_publication_material
;
SHELXL2013 (Sheldrick, 2015b)
;
_computing_structure_refinement
;
SHELXL2013 (Sheldrick, 2015b)
;
_computing_structure_solution
;
SHELXT (Sheldrick, 2015a)
;
_diffrn_ambient_temperature 295(2)
_diffrn_detector 'CCD plate'
_diffrn_detector_area_resol_mean 10.5357
_diffrn_measured_fraction_theta_full 0.999
_diffrn_measured_fraction_theta_max 0.999
_diffrn_measurement_device 'four-circle diffractometer'
_diffrn_measurement_device_type 'Rigaku OD SuperNova Dual source diffractometer with an Atlas detector'
_diffrn_measurement_method '\w scan'
_diffrn_radiation_monochromator mirror
_diffrn_radiation_probe x-ray
_diffrn_radiation_type 'Cu K\a'
_diffrn_radiation_wavelength 1.54184
_diffrn_reflns_av_R_equivalents 0.0611
_diffrn_reflns_av_unetI/netI 0.0620
_diffrn_reflns_limit_h_max 9
_diffrn_reflns_limit_h_min -9
_diffrn_reflns_limit_k_max 23
_diffrn_reflns_limit_k_min -18
_diffrn_reflns_limit_l_max 22
_diffrn_reflns_limit_l_min -26
_diffrn_reflns_number 17041
_diffrn_reflns_theta_full 67.500
_diffrn_reflns_theta_max 67.496
_diffrn_reflns_theta_min 3.044
_diffrn_source 'micro-focus sealed X-ray tube'
_exptl_absorpt_coefficient_mu 51.291
_exptl_absorpt_correction_T_max 1.00000
_exptl_absorpt_correction_T_min 0.00947
_exptl_absorpt_correction_type multi-scan
_exptl_absorpt_process_details
;
(CrysAlis PRO; Rigaku OD, 2015)
;
_exptl_crystal_colour red
_exptl_crystal_density_diffrn 2.530
_exptl_crystal_description prism
_exptl_crystal_F_000 2312
_exptl_crystal_size_max 0.1
_exptl_crystal_size_mid 0.05
_exptl_crystal_size_min 0.05
_refine_diff_density_max 0.924
_refine_diff_density_min -0.729
_refine_ls_abs_structure_details
;
Flack <i>x</i> determined using 1649 quotients [(I+)-(I-)]/[(I+)+(I-)]
(Parsons & Flack, 2004)
;
_refine_ls_abs_structure_Flack -0.03(2)
_refine_ls_extinction_method none
_refine_ls_goodness_of_fit_ref 1.109
_refine_ls_hydrogen_treatment constr
_refine_ls_matrix_type full
_refine_ls_number_parameters 316
_refine_ls_number_reflns 5659
_refine_ls_number_restraints 0
_refine_ls_restrained_S_all 1.109
_refine_ls_R_factor_all 0.0606
_refine_ls_R_factor_gt 0.0487
_refine_ls_shift/su_max 0.000
_refine_ls_shift/su_mean 0.000
_refine_ls_structure_factor_coef Fsqd
_refine_ls_weighting_details 'w=1/[\s^2^(Fo^2^)+(0.0640P)^2^+3.6611P] where P=(Fo^2^+2Fc^2^)/3'
_refine_ls_weighting_scheme calc
_refine_ls_wR_factor_gt 0.1283
_refine_ls_wR_factor_ref 0.1347
_reflns_number_gt 4860
_reflns_number_total 5659
_reflns_threshold_expression 'I > 2\s(I)'
_cod_data_source_file yf3149sup1.cif
_cod_data_source_block 11
_cod_database_code 2021290
_shelx_space_group_comment
;
The symmetry employed for this shelxl refinement is uniquely defined
by the following loop, which should always be used as a source of
symmetry information in preference to the above space-group names.
They are only intended as comments.
;
_shelxl_version_number .2013

loop_
_space_group_symop_operation_xyz
'x, y, z'
'-x+1/2, -y, z+1/2'
'-x, y+1/2, -z+1/2'
'x+1/2, -y+1/2, -z'

loop_
_atom_site_type_symbol
_atom_site_label
_atom_site_fract_x
_atom_site_fract_y
_atom_site_fract_z
_atom_site_U_iso_or_equiv
_atom_site_adp_type
_atom_site_calc_flag
_atom_site_occupancy
N N1A 0.0112(19) 0.6381(7) 0.3688(7) 0.036(3) Uani d 1
C C2A 0.123(3) 0.5913(11) 0.3919(9) 0.047(5) Uani d 1
O O2A 0.2532(19) 0.6169(7) 0.4201(7) 0.053(4) Uani d 1
H H2 0.3660 0.5787 0.4387 0.064 Uiso d 1
C C3A 0.085(3) 0.5219(11) 0.3852(10) 0.053(5) Uani d 1
H H3A 0.1563 0.4892 0.4026 0.064 Uiso calc 1
C C4A -0.050(3) 0.5014(11) 0.3545(11) 0.062(6) Uani d 1
H H4A -0.0701 0.4547 0.3487 0.074 Uiso calc 1
C C5A -0.163(3) 0.5494(10) 0.3310(11) 0.053(5) Uani d 1
H H5A -0.2610 0.5344 0.3111 0.064 Uiso calc 1
C C6A -0.133(3) 0.6180(10) 0.3365(8) 0.042(4) Uani d 1
C C7A -0.249(3) 0.6731(10) 0.3116(9) 0.047(5) Uani d 1
H H7A -0.3000 0.6550 0.2740 0.057 Uiso calc 1
C C8A -0.154(3) 0.7362(13) 0.2949(11) 0.062(6) Uani d 1
H H8A1 -0.2313 0.7707 0.2788 0.074 Uiso calc 1
H H8A2 -0.0694 0.7260 0.2641 0.074 Uiso calc 1
C C9A -0.071(3) 0.7621(10) 0.3525(12) 0.054(6) Uani d 1
H H9A -0.0093 0.8043 0.3417 0.064 Uiso calc 1
C C10A 0.060(3) 0.7111(10) 0.3753(12) 0.051(5) Uani d 1
H H10A 0.1653 0.7186 0.3533 0.061 Uiso calc 1
H H10B 0.0816 0.7203 0.4183 0.061 Uiso calc 1
C C11A -0.207(3) 0.7819(11) 0.3994(12) 0.062(6) Uani d 1
H H11A -0.1521 0.7950 0.4374 0.074 Uiso calc 1
H H11B -0.2692 0.8216 0.3844 0.074 Uiso calc 1
N N12A -0.328(3) 0.7255(9) 0.4117(8) 0.055(5) Uani d 1
H H12A -0.4237 0.7441 0.4343 0.066 Uiso calc 1
H H12B -0.2726 0.6918 0.4377 0.066 Uiso calc 1
C C13A -0.394(3) 0.6896(10) 0.3558(10) 0.048(5) Uani d 1
H H13A -0.4769 0.7187 0.3355 0.058 Uiso calc 1
H H13B -0.4505 0.6472 0.3678 0.058 Uiso calc 1
N N1B 0.6108(19) 0.4907(7) 0.5373(7) 0.034(3) Uani d 1
C C2B 0.475(2) 0.5277(8) 0.5146(9) 0.037(4) Uani d 1
O O2B 0.4789(19) 0.5407(7) 0.4573(6) 0.049(3) Uani d 1
C C3B 0.342(3) 0.5470(10) 0.5544(10) 0.047(5) Uani d 1
H H3B 0.2467 0.5699 0.5397 0.057 Uiso calc 1
C C4B 0.357(3) 0.5314(10) 0.6147(10) 0.052(5) Uani d 1
H H4B 0.2707 0.5440 0.6414 0.062 Uiso calc 1
C C5B 0.498(3) 0.4970(10) 0.6378(10) 0.048(5) Uani d 1
H H5B 0.5050 0.4869 0.6794 0.057 Uiso calc 1
C C6B 0.629(3) 0.4777(8) 0.5982(9) 0.038(4) Uani d 1
C C7B 0.779(3) 0.4392(10) 0.6208(9) 0.046(5) Uani d 1
H H7B 0.8080 0.4579 0.6611 0.055 Uiso calc 1
C C8B 0.931(3) 0.4508(12) 0.5798(10) 0.053(5) Uani d 1
H H8B1 1.0288 0.4258 0.5950 0.064 Uiso calc 1
H H8B2 0.9589 0.4994 0.5779 0.064 Uiso calc 1
C C9B 0.879(2) 0.4239(10) 0.5158(10) 0.047(5) Uani d 1
H H9B 0.9774 0.4294 0.4888 0.056 Uiso calc 1
C C10B 0.738(3) 0.4696(10) 0.4914(8) 0.041(4) Uani d 1
H H10C 0.7888 0.5106 0.4739 0.050 Uiso calc 1
H H10D 0.6803 0.4453 0.4586 0.050 Uiso calc 1
C C11B 0.838(3) 0.3479(10) 0.5189(11) 0.053(5) Uani d 1
H H11C 0.7950 0.3329 0.4795 0.064 Uiso calc 1
H H11D 0.9413 0.3224 0.5273 0.064 Uiso calc 1
N N12B 0.708(2) 0.3315(8) 0.5676(8) 0.049(4) Uani d 1
H H12C 0.5978 0.3479 0.5540 0.059 Uiso calc 1
H H12D 0.7005 0.2819 0.5720 0.059 Uiso calc 1
C C13B 0.746(3) 0.3624(10) 0.6290(10) 0.051(5) Uani d 1
H H13C 0.8449 0.3403 0.6468 0.061 Uiso calc 1
H H13D 0.6504 0.3554 0.6564 0.061 Uiso calc 1
I I1C 0.4543(2) 0.20479(7) 0.64121(7) 0.0579(4) Uani d 1
I I2C 0.26748(18) 0.32122(7) 0.69203(7) 0.0509(3) Uani d 1
I I3C 0.12708(19) 0.44341(7) 0.75007(7) 0.0552(4) Uani d 1
I I1D 0.5942(2) 0.37140(8) 0.21863(8) 0.0696(5) Uani d 1
I I2D 0.4680(2) 0.36566(7) 0.33833(8) 0.0596(4) Uani d 1
I I3D 0.33615(18) 0.34907(7) 0.47501(7) 0.0516(3) Uani d 1
I I1E 0.8587(2) 0.65724(6) 0.54184(6) 0.0530(4) Uani d 1

loop_
_atom_site_aniso_label
_atom_site_aniso_U_11
_atom_site_aniso_U_22
_atom_site_aniso_U_33
_atom_site_aniso_U_12
_atom_site_aniso_U_13
_atom_site_aniso_U_23
N1A 0.035(8) 0.037(7) 0.036(7) 0.010(7) 0.002(7) 0.007(6)
C2A 0.042(12) 0.058(12) 0.042(10) 0.019(10) 0.018(10) 0.016(9)
O2A 0.034(8) 0.059(8) 0.067(10) 0.003(7) -0.002(7) 0.016(7)
C3A 0.058(14) 0.042(11) 0.059(13) 0.007(10) -0.003(12) 0.010(9)
C4A 0.074(17) 0.037(10) 0.075(16) 0.006(11) 0.005(15) -0.010(10)
C5A 0.044(11) 0.044(10) 0.071(14) -0.004(10) -0.012(11) -0.004(10)
C6A 0.041(11) 0.052(10) 0.035(9) 0.006(9) 0.003(9) 0.006(8)
C7A 0.053(12) 0.053(11) 0.037(9) 0.006(10) -0.005(10) 0.004(9)
C8A 0.060(15) 0.071(14) 0.055(13) 0.021(13) 0.010(13) 0.021(11)
C9A 0.033(10) 0.039(10) 0.089(17) 0.003(8) 0.004(11) 0.027(11)
C10A 0.039(11) 0.035(9) 0.079(15) 0.004(9) 0.002(11) 0.007(9)
C11A 0.064(15) 0.042(11) 0.080(16) 0.013(11) -0.012(13) -0.001(11)
N12A 0.057(11) 0.064(11) 0.045(9) 0.017(10) -0.008(9) 0.004(8)
C13A 0.036(10) 0.049(10) 0.059(12) 0.006(9) -0.001(10) -0.002(9)
N1B 0.027(7) 0.032(7) 0.045(8) -0.004(6) -0.013(7) 0.007(6)
C2B 0.033(9) 0.031(8) 0.047(11) 0.003(7) 0.009(9) -0.001(7)
O2B 0.045(8) 0.057(8) 0.045(8) 0.014(7) -0.010(7) 0.013(6)
C3B 0.034(10) 0.040(9) 0.067(13) 0.012(9) 0.002(10) 0.003(9)
C4B 0.050(13) 0.053(11) 0.052(12) 0.020(10) 0.024(11) 0.003(9)
C5B 0.052(13) 0.051(11) 0.039(10) 0.000(10) 0.004(10) 0.002(9)
C6B 0.038(10) 0.028(8) 0.048(10) 0.004(8) -0.004(9) 0.003(7)
C7B 0.048(12) 0.043(10) 0.046(11) -0.001(10) -0.005(10) 0.004(8)
C8B 0.029(10) 0.062(13) 0.069(14) 0.001(10) -0.011(10) 0.018(11)
C9B 0.028(10) 0.051(10) 0.062(12) 0.011(8) 0.008(10) 0.013(9)
C10B 0.036(10) 0.051(10) 0.038(10) 0.004(9) 0.002(9) 0.001(8)
C11B 0.044(11) 0.047(10) 0.069(13) 0.001(10) 0.011(11) 0.004(10)
N12B 0.058(11) 0.034(8) 0.055(10) 0.002(8) 0.001(9) 0.010(7)
C13B 0.052(12) 0.050(11) 0.052(12) 0.000(10) -0.004(11) 0.008(9)
I1C 0.0626(9) 0.0475(7) 0.0637(9) -0.0061(7) 0.0073(8) -0.0098(6)
I2C 0.0453(7) 0.0509(7) 0.0563(8) 0.0002(6) -0.0029(6) 0.0068(6)
I3C 0.0513(8) 0.0590(7) 0.0554(7) 0.0056(7) 0.0041(7) 0.0013(6)
I1D 0.0784(12) 0.0573(8) 0.0732(10) 0.0029(8) 0.0048(9) 0.0009(7)
I2D 0.0519(8) 0.0515(7) 0.0755(10) 0.0039(6) -0.0053(8) -0.0073(7)
I3D 0.0452(7) 0.0470(6) 0.0627(8) -0.0041(6) -0.0073(7) -0.0021(6)
I1E 0.0604(8) 0.0431(6) 0.0554(7) -0.0065(6) -0.0110(7) -0.0002(6)

loop_
_atom_type_symbol
_atom_type_description
_atom_type_scat_dispersion_real
_atom_type_scat_dispersion_imag
_atom_type_scat_source
C C 0.0181 0.0091 'International Tables Vol C Tables 4.2.6.8 and 6.1.1.4'
H H 0.0000 0.0000 'International Tables Vol C Tables 4.2.6.8 and 6.1.1.4'
N N 0.0311 0.0180 'International Tables Vol C Tables 4.2.6.8 and 6.1.1.4'
O O 0.0492 0.0322 'International Tables Vol C Tables 4.2.6.8 and 6.1.1.4'
I I -0.3257 6.8362 'International Tables Vol C Tables 4.2.6.8 and 6.1.1.4'

loop_
_geom_angle_atom_site_label_1
_geom_angle_atom_site_label_2
_geom_angle_atom_site_label_3
_geom_angle
C2A N1A C6A 121.9(17)
C2A N1A C10A 115.9(18)
C6A N1A C10A 122.0(15)
O2A C2A N1A 115.6(19)
O2A C2A C3A 126.4(19)
N1A C2A C3A 118(2)
C2A O2A H2 119.9
C4A C3A C2A 121(2)
C4A C3A H3A 119.3
C2A C3A H3A 119.3
C3A C4A C5A 120(2)
C3A C4A H4A 119.9
C5A C4A H4A 119.9
C6A C5A C4A 121(2)
C6A C5A H5A 119.5
C4A C5A H5A 119.5
C5A C6A N1A 117.5(18)
C5A C6A C7A 124(2)
N1A C6A C7A 118.6(17)
C8A C7A C6A 111.8(19)
C8A C7A C13A 111.0(18)
C6A C7A C13A 111.9(16)
C8A C7A H7A 107.3
C6A C7A H7A 107.3
C13A C7A H7A 107.3
C7A C8A C9A 106.9(17)
C7A C8A H8A1 110.3
C9A C8A H8A1 110.3
C7A C8A H8A2 110.3
C9A C8A H8A2 110.3
H8A1 C8A H8A2 108.6
C8A C9A C10A 111(2)
C8A C9A C11A 109.6(18)
C10A C9A C11A 115(2)
C8A C9A H9A 107.1
C10A C9A H9A 107.1
C11A C9A H9A 107.1
N1A C10A C9A 114.9(18)
N1A C10A H10A 108.5
C9A C10A H10A 108.5
N1A C10A H10B 108.5
C9A C10A H10B 108.5
H10A C10A H10B 107.5
N12A C11A C9A 112.8(18)
N12A C11A H11A 109.0
C9A C11A H11A 109.0
N12A C11A H11B 109.0
C9A C11A H11B 109.0
H11A C11A H11B 107.8
C11A N12A C13A 114.9(18)
C11A N12A H12A 108.5
C13A N12A H12A 108.5
C11A N12A H12B 108.5
C13A N12A H12B 108.5
H12A N12A H12B 107.5
N12A C13A C7A 110.6(17)
N12A C13A H13A 109.5
C7A C13A H13A 109.5
N12A C13A H13B 109.5
C7A C13A H13B 109.5
H13A C13A H13B 108.1
C6B N1B C2B 121.8(16)
C6B N1B C10B 122.9(15)
C2B N1B C10B 115.2(15)
O2B C2B N1B 115.9(17)
O2B C2B C3B 124.7(18)
N1B C2B C3B 119.4(18)
C2B O2B H2 115.3
C4B C3B C2B 118.2(19)
C4B C3B H3B 120.9
C2B C3B H3B 120.9
C3B C4B C5B 122.1(19)
C3B C4B H4B 119.0
C5B C4B H4B 119.0
C4B C5B C6B 119.4(19)
C4B C5B H5B 120.3
C6B C5B H5B 120.3
N1B C6B C5B 118.7(17)
N1B C6B C7B 120.0(17)
C5B C6B C7B 121.1(17)
C6B C7B C8B 110.9(16)
C6B C7B C13B 113.3(18)
C8B C7B C13B 110.6(18)
C6B C7B H7B 107.2
C8B C7B H7B 107.2
C13B C7B H7B 107.2
C7B C8B C9B 106.2(17)
C7B C8B H8B1 110.5
C9B C8B H8B1 110.5
C7B C8B H8B2 110.5
C9B C8B H8B2 110.5
H8B1 C8B H8B2 108.7
C11B C9B C10B 115.4(18)
C11B C9B C8B 110.2(18)
C10B C9B C8B 108.3(16)
C11B C9B H9B 107.5
C10B C9B H9B 107.5
C8B C9B H9B 107.5
N1B C10B C9B 114.7(15)
N1B C10B H10C 108.6
C9B C10B H10C 108.6
N1B C10B H10D 108.6
C9B C10B H10D 108.6
H10C C10B H10D 107.6
N12B C11B C9B 112.5(17)
N12B C11B H11C 109.1
C9B C11B H11C 109.1
N12B C11B H11D 109.1
C9B C11B H11D 109.1
H11C C11B H11D 107.8
C13B N12B C11B 114.3(17)
C13B N12B H12C 108.7
C11B N12B H12C 108.7
C13B N12B H12D 108.7
C11B N12B H12D 108.7
H12C N12B H12D 107.6
N12B C13B C7B 108.6(16)
N12B C13B H13C 110.0
C7B C13B H13C 110.0
N12B C13B H13D 110.0
C7B C13B H13D 110.0
H13C C13B H13D 108.3
I3C I2C I1C 171.86(7)

loop_
_geom_bond_atom_site_label_1
_geom_bond_atom_site_label_2
_geom_bond_distance
N1A C2A 1.36(2)
N1A C6A 1.39(3)
N1A C10A 1.48(2)
C2A O2A 1.30(3)
C2A C3A 1.39(3)
O2A H2 1.2263
C3A C4A 1.32(3)
C3A H3A 0.9300
C4A C5A 1.39(3)
C4A H4A 0.9300
C5A C6A 1.36(3)
C5A H5A 0.9300
C6A C7A 1.51(3)
C7A C8A 1.48(3)
C7A C13A 1.53(3)
C7A H7A 0.9800
C8A C9A 1.51(3)
C8A H8A1 0.9700
C8A H8A2 0.9700
C9A C10A 1.51(3)
C9A C11A 1.53(3)
C9A H9A 0.9800
C10A H10A 0.9700
C10A H10B 0.9700
C11A N12A 1.47(3)
C11A H11A 0.9700
C11A H11B 0.9700
N12A C13A 1.50(3)
N12A H12A 0.9700
N12A H12B 0.9700
C13A H13A 0.9700
C13A H13B 0.9700
N1B C6B 1.36(2)
N1B C2B 1.38(2)
N1B C10B 1.48(2)
C2B O2B 1.28(2)
C2B C3B 1.41(3)
O2B H2 1.2242
C3B C4B 1.36(3)
C3B H3B 0.9300
C4B C5B 1.39(3)
C4B H4B 0.9300
C5B C6B 1.40(3)
C5B H5B 0.9300
C6B C7B 1.49(3)
C7B C8B 1.51(3)
C7B C13B 1.52(3)
C7B H7B 0.9800
C8B C9B 1.55(3)
C8B H8B1 0.9700
C8B H8B2 0.9700
C9B C11B 1.51(3)
C9B C10B 1.52(3)
C9B H9B 0.9800
C10B H10C 0.9700
C10B H10D 0.9700
C11B N12B 1.51(3)
C11B H11C 0.9700
C11B H11D 0.9700
N12B C13B 1.50(3)
N12B H12C 0.9700
N12B H12D 0.9700
C13B H13C 0.9700
C13B H13D 0.9700
I1C I2C 2.917(2)
I2C I3C 2.909(2)
I1D I2D 2.800(3)

loop_
_geom_hbond_atom_site_label_D
_geom_hbond_atom_site_label_H
_geom_hbond_atom_site_label_A
_geom_hbond_site_symmetry_A
_geom_hbond_distance_DH
_geom_hbond_distance_HA
_geom_hbond_distance_DA
_geom_hbond_angle_DHA
O2B H2 O2A . 1.22 1.23 2.451(19) 179.9
N12A H12A I1E 4_366 0.97 2.62 3.506(19) 151.6
N12A H12B I1E 1_455 0.97 2.59 3.464(17) 150.4
C11B H11C I1C 4_556 0.97 3.01 3.76(2) 135.0
N12B H12C I3D . 0.97 2.69 3.573(18) 152.1
N12B H12D I1C . 0.97 2.88 3.553(16) 127.5
N12B H12D I3D 4_556 0.97 2.94 3.765(16) 143.3

loop_
_geom_torsion_atom_site_label_1
_geom_torsion_atom_site_label_2
_geom_torsion_atom_site_label_3
_geom_torsion_atom_site_label_4
_geom_torsion
C6A N1A C2A O2A 178.9(16)
C10A N1A C2A O2A 4(2)
C6A N1A C2A C3A -3(3)
C10A N1A C2A C3A -178.1(19)
O2A C2A C3A C4A -179(2)
N1A C2A C3A C4A 4(3)
C2A C3A C4A C5A -3(4)
C3A C4A C5A C6A 3(4)
C4A C5A C6A N1A -3(3)
C4A C5A C6A C7A 179(2)
C2A N1A C6A C5A 3(3)
C10A N1A C6A C5A 177(2)
C2A N1A C6A C7A -179.1(17)
C10A N1A C6A C7A -5(3)
C5A C6A C7A C8A -151(2)
N1A C6A C7A C8A 32(3)
C5A C6A C7A C13A 84(3)
N1A C6A C7A C13A -94(2)
C6A C7A C8A C9A -60(2)
C13A C7A C8A C9A 65(2)
C7A C8A C9A C10A 64(2)
C7A C8A C9A C11A -63(2)
C2A N1A C10A C9A -176.8(18)
C6A N1A C10A C9A 8(3)
C8A C9A C10A N1A -38(3)
C11A C9A C10A N1A 86(3)
C8A C9A C11A N12A 54(2)
C10A C9A C11A N12A -71(3)
C9A C11A N12A C13A -46(3)
C11A N12A C13A C7A 46(2)
C8A C7A C13A N12A -56(2)
C6A C7A C13A N12A 69(2)
C6B N1B C2B O2B 175.2(16)
C10B N1B C2B O2B -2(2)
C6B N1B C2B C3B -6(2)
C10B N1B C2B C3B 176.6(17)
O2B C2B C3B C4B -178(2)
N1B C2B C3B C4B 3(3)
C2B C3B C4B C5B 0(3)
C3B C4B C5B C6B 0(3)
C2B N1B C6B C5B 6(2)
C10B N1B C6B C5B -177.2(17)
C2B N1B C6B C7B -178.4(16)
C10B N1B C6B C7B -2(3)
C4B C5B C6B N1B -3(3)
C4B C5B C6B C7B -178.3(19)
N1B C6B C7B C8B 29(2)
C5B C6B C7B C8B -155.3(18)
N1B C6B C7B C13B -96(2)
C5B C6B C7B C13B 80(2)
C6B C7B C8B C9B -61(2)
C13B C7B C8B C9B 66(2)
C7B C8B C9B C11B -61(2)
C7B C8B C9B C10B 66(2)
C6B N1B C10B C9B 8(3)
C2B N1B C10B C9B -175.2(16)
C11B C9B C10B N1B 84(2)
C8B C9B C10B N1B -40(2)
C10B C9B C11B N12B -70(2)
C8B C9B C11B N12B 53(2)
C9B C11B N12B C13B -49(2)
C11B N12B C13B C7B 52(2)
C6B C7B C13B N12B 64(2)
C8B C7B C13B N12B -61(2)

_cod_database_fobs_code 2021290
